data_4345217
loop_
_publ_author_name
'Chattopadhyay, Krishna'
'Craig, Gavin A.'
'Heras Ojea, Mar\'ia Jos\'e'
'Pait, Moumita'
'Kundu, Animesh'
'Lee, Junseong'
'Murrie, Mark'
'Frontera, Antonio'
'Ray, Debashis'

_publ_section_title
;
 Dangling and Hydrolyzed Ligand Arms in [Mn3] and [Mn6] Coordination
 Assemblies: Synthesis, Characterization, and Functional Activity.
;
_journal_issue 5
_journal_name_full 'Inorganic chemistry'
_journal_page_first 2639
_journal_page_last 2652
_journal_paper_doi 10.1021/acs.inorgchem.6b02813
_journal_volume 56
_journal_year 2017
_chemical_formula_moiety 'C78 H110 Mn6 N6 O28, 2(Cl O4), O2'
_chemical_formula_sum 'C78 H110 Cl2 Mn6 N6 O38'
_chemical_formula_weight 2140.26
_chemical_name_systematic
;
 ?
;
_space_group_IT_number 15
_symmetry_cell_setting monoclinic
_symmetry_space_group_name_Hall '-C 2yc'
_symmetry_space_group_name_H-M 'C 1 2/c 1'
_atom_sites_solution_hydrogens geom
_atom_sites_solution_primary direct
_atom_sites_solution_secondary difmap
_audit_creation_method SHELXL-97
_cell_angle_alpha 90.00
_cell_angle_beta 116.7860(10)
_cell_angle_gamma 90.00
_cell_formula_units_Z 4
_cell_length_a 28.7302(19)
_cell_length_b 12.9564(8)
_cell_length_c 27.502(3)
_cell_measurement_reflns_used 52722
_cell_measurement_temperature 293(2)
_cell_measurement_theta_max 25.01
_cell_measurement_theta_min 1.66
_cell_volume 9138.8(13)
_computing_cell_refinement 'Brucker SMART'
_computing_data_collection 'Brucker SMART'
_computing_data_reduction 'Brucker SMART'
_computing_molecular_graphics Diamond
_computing_publication_material 'SHELXL-97 (Sheldrick, 1997), PLATON (Spek, 2009)'
_computing_structure_refinement 'SHELXL-97 (Sheldrick, 2008)'
_computing_structure_solution 'SHELXS-97 (Sheldrick, 1997)'
_diffrn_ambient_temperature 293(2)
_diffrn_measured_fraction_theta_full 0.995
_diffrn_measured_fraction_theta_max 0.995
_diffrn_measurement_device_type 'CCD area detector'
_diffrn_measurement_method '\f and \w scans'
_diffrn_radiation_monochromator graphite
_diffrn_radiation_source 'fine-focus sealed tube'
_diffrn_radiation_type MoK\a
_diffrn_radiation_wavelength 0.71073
_diffrn_reflns_av_R_equivalents 0.0338
_diffrn_reflns_av_sigmaI/netI 0.0217
_diffrn_reflns_limit_h_max 34
_diffrn_reflns_limit_h_min -34
_diffrn_reflns_limit_k_max 14
_diffrn_reflns_limit_k_min -15
_diffrn_reflns_limit_l_max 32
_diffrn_reflns_limit_l_min -32
_diffrn_reflns_number 52722
_diffrn_reflns_theta_full 25.01
_diffrn_reflns_theta_max 25.01
_diffrn_reflns_theta_min 1.66
_exptl_absorpt_coefficient_mu 0.954
_exptl_absorpt_correction_T_max 0.842
_exptl_absorpt_correction_T_min 0.743
_exptl_absorpt_correction_type multi-scan
_exptl_absorpt_process_details 'SADABS (Sheldrick, 1997)'
_exptl_crystal_colour Brown
_exptl_crystal_density_diffrn 1.556
_exptl_crystal_density_method 'not measured'
_exptl_crystal_description Block
_exptl_crystal_F_000 4431
_exptl_crystal_size_max 0.34
_exptl_crystal_size_mid 0.26
_exptl_crystal_size_min 0.18
_refine_diff_density_max 2.042
_refine_diff_density_min -1.576
_refine_diff_density_rms 0.169
_refine_ls_extinction_expression Fc^*^=kFc[1+0.001xFc^2^\l^3^/sin(2\q)]^-1/4^
_refine_ls_extinction_method SHELXL
_refine_ls_goodness_of_fit_ref 1.037
_refine_ls_hydrogen_treatment mixed
_refine_ls_matrix_type full
_refine_ls_number_parameters 584
_refine_ls_number_reflns 8031
_refine_ls_number_restraints 0
_refine_ls_restrained_S_all 1.037
_refine_ls_R_factor_all 0.1098
_refine_ls_R_factor_gt 0.0886
_refine_ls_shift/su_max 0.027
_refine_ls_shift/su_mean 0.003
_refine_ls_structure_factor_coef Fsqd
_refine_ls_weighting_details 'calc w=1/[\s^2^(Fo^2^)+(0.1616P)^2^+145.5494P] where P=(Fo^2^+2Fc^2^)/3'
_refine_ls_weighting_scheme calc
_refine_ls_wR_factor_gt 0.2614
_refine_ls_wR_factor_ref 0.2903
_reflns_number_gt 6142
_reflns_number_total 8031
_reflns_threshold_expression >2\s(I)
_cod_data_source_file complex-2.cif
_cod_data_source_block complex_2
_cod_depositor_comments
;
The following automatic conversions were performed:

'_symmetry_cell_setting' value 'Monoclinic' changed to 'monoclinic'
according to
/usr/data/users/saulius/crontab/automatic-downloads/rss-feeds/ACS/lib/dictionaries/cif_core.dic
dictionary named 'cif_core.dic' version 2.4.2 from 2011-04-26.

Automatic conversion script
Id: cif_fix_values 4268 2015-11-12 08:31:59Z antanas 

 Adding full bibliography for 4345217--4345218.cif.
;
_cod_original_sg_symbol_H-M 'C 2/c'
_cod_database_code 4345217

loop_
_symmetry_equiv_pos_as_xyz
'x, y, z'
'-x, y, -z+1/2'
'x+1/2, y+1/2, z'
'-x+1/2, y+1/2, -z+1/2'
'-x, -y, -z'
'x, -y, z-1/2'
'-x+1/2, -y+1/2, -z'
'x+1/2, -y+1/2, z-1/2'

loop_
_atom_site_label
_atom_site_type_symbol
_atom_site_fract_x
_atom_site_fract_y
_atom_site_fract_z
_atom_site_U_iso_or_equiv
_atom_site_adp_type
_atom_site_occupancy
_atom_site_symmetry_multiplicity
_atom_site_calc_flag
_atom_site_refinement_flags
Mn1 Mn 0.09076(4) 0.75170(8) 0.20504(4) 0.0272(3) Uani 1 1 d .
Mn2 Mn -0.04470(4) 0.74888(8) 0.12372(4) 0.0274(3) Uani 1 1 d .
Mn3 Mn 0.0000 0.64069(11) 0.2500 0.0242(3) Uani 1 2 d S
Mn4 Mn 0.0000 0.85836(11) 0.2500 0.0260(3) Uani 1 2 d S
O1 O 0.10792(17) 0.6622(4) 0.16117(18) 0.0354(11) Uani 1 1 d .
O2 O 0.07567(16) 0.8531(4) 0.24487(18) 0.0308(10) Uani 1 1 d .
O4 O 0.1000(3) 0.4462(7) 0.0532(3) 0.086(2) Uani 1 1 d .
O5 O -0.11153(16) 0.6908(4) 0.10947(16) 0.0311(10) Uani 1 1 d .
O6 O 0.01967(16) 0.7957(4) 0.13034(16) 0.0315(10) Uani 1 1 d .
O7 O -0.0772(3) 0.9550(7) -0.0220(3) 0.091(2) Uani 1 1 d .
H7 H -0.0745 0.9374 -0.0492 0.137 Uiso 1 1 d R
O9 O 0.07340(16) 0.6392(4) 0.23976(17) 0.0281(10) Uani 1 1 d .
O10 O -0.02826(17) 0.5291(4) 0.19658(17) 0.0327(10) Uani 1 1 d .
O11 O -0.01972(18) 0.5888(4) 0.12406(18) 0.0360(11) Uani 1 1 d .
O12 O -0.02222(16) 0.7494(3) 0.19955(17) 0.0252(9) Uani 1 1 d .
H12 H -0.0577 0.7494 0.1960 0.038 Uiso 1 1 d R
O13 O -0.02587(18) 0.9718(4) 0.19732(18) 0.0361(11) Uani 1 1 d .
O14 O -0.07753(17) 0.9061(4) 0.11570(18) 0.0376(11) Uani 1 1 d .
O20 O 0.0932(3) 1.0681(5) 0.1348(2) 0.0654(17) Uani 1 1 d .
H20 H 0.1197 1.1034 0.1470 0.098 Uiso 1 1 d R
O23 O 0.17809(18) 0.7062(4) 0.2717(2) 0.0396(11) Uani 1 1 d .
H23 H 0.2018 0.7558 0.2932 0.059 Uiso 1 1 d R
N1 N 0.1308(2) 0.8682(5) 0.1928(2) 0.0324(13) Uani 1 1 d .
N2 N -0.0657(2) 0.7564(5) 0.0436(2) 0.0364(14) Uani 1 1 d .
N3 N -0.1540(2) 0.5843(5) 0.1610(2) 0.0322(12) Uani 1 1 d .
C1 C 0.1363(2) 0.6782(7) 0.1351(3) 0.0385(17) Uani 1 1 d .
C2 C 0.1399(3) 0.5997(7) 0.1019(3) 0.050(2) Uani 1 1 d .
C3 C 0.1714(3) 0.6119(8) 0.0758(3) 0.056(2) Uani 1 1 d .
H3 H 0.1744 0.5570 0.0555 0.067 Uiso 1 1 calc R
C4 C 0.1978(3) 0.6998(8) 0.0787(3) 0.052(2) Uani 1 1 d .
C5 C 0.1927(3) 0.7800(8) 0.1090(3) 0.049(2) Uani 1 1 d .
H5 H 0.2098 0.8419 0.1108 0.058 Uiso 1 1 calc R
C6 C 0.1622(3) 0.7710(7) 0.1377(3) 0.0409(18) Uani 1 1 d .
C7 C 0.2307(4) 0.7125(10) 0.0492(4) 0.068(3) Uani 1 1 d .
H7A H 0.2105 0.6952 0.0115 0.102 Uiso 1 1 calc R
H7B H 0.2605 0.6677 0.0651 0.102 Uiso 1 1 calc R
H7C H 0.2423 0.7828 0.0522 0.102 Uiso 1 1 calc R
C8 C 0.1070(4) 0.5081(9) 0.0915(5) 0.078(3) Uani 1 1 d .
H8 H 0.0909 0.4950 0.1136 0.094 Uiso 1 1 calc R
C9 C 0.1583(3) 0.8625(7) 0.1666(3) 0.0418(18) Uani 1 1 d .
H9 H 0.1770 0.9208 0.1660 0.050 Uiso 1 1 calc R
C10 C 0.1290(3) 0.9652(6) 0.2203(3) 0.0375(16) Uani 1 1 d .
C11 C 0.1148(3) 0.9295(6) 0.2656(3) 0.0376(16) Uani 1 1 d .
H11A H 0.1455 0.9017 0.2960 0.045 Uiso 1 1 calc R
H11B H 0.1024 0.9878 0.2786 0.045 Uiso 1 1 calc R
C12 C 0.0846(3) 1.0309(6) 0.1790(3) 0.0438(18) Uani 1 1 d .
H12A H 0.0529 0.9902 0.1644 0.053 Uiso 1 1 calc R
H12B H 0.0792 1.0895 0.1979 0.053 Uiso 1 1 calc R
C13 C 0.1821(3) 1.0212(6) 0.2459(3) 0.0441(18) Uani 1 1 d .
H13A H 0.2094 0.9708 0.2645 0.053 Uiso 1 1 calc R
H13B H 0.1882 1.0515 0.2170 0.053 Uiso 1 1 calc R
C14 C 0.1861(4) 1.1048(8) 0.2858(4) 0.061(2) Uani 1 1 d .
H14A H 0.2187 1.1403 0.2976 0.091 Uiso 1 1 calc R
H14B H 0.1841 1.0744 0.3166 0.091 Uiso 1 1 calc R
H14C H 0.1579 1.1528 0.2684 0.091 Uiso 1 1 calc R
C15 C -0.1517(2) 0.6695(5) 0.0631(2) 0.0279(13) Uani 1 1 d .
C16 C -0.1543(2) 0.6934(5) 0.0117(2) 0.0292(14) Uani 1 1 d .
C17 C -0.2001(2) 0.6725(5) -0.0357(3) 0.0321(14) Uani 1 1 d .
H17 H -0.2012 0.6893 -0.0691 0.039 Uiso 1 1 calc R
C18 C -0.2438(2) 0.6282(6) -0.0354(3) 0.0325(15) Uani 1 1 d .
C19 C -0.2404(2) 0.5989(6) 0.0145(3) 0.0345(15) Uani 1 1 d .
H19 H -0.2686 0.5660 0.0158 0.041 Uiso 1 1 calc R
C20 C -0.1946(2) 0.6182(5) 0.0640(3) 0.0299(14) Uani 1 1 d .
C21 C -0.2917(3) 0.6084(7) -0.0882(3) 0.0439(18) Uani 1 1 d .
H21A H -0.3217 0.6049 -0.0815 0.066 Uiso 1 1 calc R
H21B H -0.2878 0.5442 -0.1034 0.066 Uiso 1 1 calc R
H21C H -0.2961 0.6635 -0.1132 0.066 Uiso 1 1 calc R
C22 C -0.1109(3) 0.7344(6) 0.0047(3) 0.0358(16) Uani 1 1 d .
H22 H -0.1161 0.7458 -0.0308 0.043 Uiso 1 1 calc R
C23 C -0.0238(3) 0.7976(10) 0.0311(3) 0.062(3) Uani 1 1 d .
C24A C 0.0229(4) 0.7885(9) 0.0807(4) 0.069(3) Uiso 1 1 d .
H24A H 0.0387 0.7225 0.0802 0.083 Uiso 1 1 calc R
H24B H 0.0468 0.8416 0.0808 0.083 Uiso 1 1 calc R
C25 C -0.0338(5) 0.9179(15) 0.0231(10) 0.187(12) Uani 1 1 d .
H25A H -0.0357 0.9439 0.0553 0.224 Uiso 1 1 calc R
H25B H -0.0033 0.9488 0.0227 0.224 Uiso 1 1 calc R
C26 C -0.0269(5) 0.7605(9) -0.0210(5) 0.077(3) Uiso 1 1 d .
H26A H -0.0593 0.7843 -0.0505 0.093 Uiso 1 1 calc R
H26B H -0.0275 0.6857 -0.0212 0.093 Uiso 1 1 calc R
C27 C 0.0192(5) 0.7976(14) -0.0317(5) 0.100(4) Uani 1 1 d .
H27A H 0.0119 0.7815 -0.0685 0.150 Uiso 1 1 calc R
H27B H 0.0506 0.7634 -0.0070 0.150 Uiso 1 1 calc R
H27C H 0.0234 0.8709 -0.0262 0.150 Uiso 1 1 calc R
C28 C -0.1934(2) 0.5788(6) 0.1126(3) 0.0344(15) Uani 1 1 d .
H28 H -0.2234 0.5461 0.1097 0.041 Uiso 1 1 calc R
C29 C -0.1539(3) 0.5378(6) 0.2101(3) 0.0361(16) Uani 1 1 d .
C30 C 0.1914(3) 0.6002(7) 0.2761(3) 0.0430(19) Uani 1 1 d .
H30A H 0.2268 0.5908 0.3044 0.052 Uiso 1 1 calc R
H30B H 0.1897 0.5760 0.2420 0.052 Uiso 1 1 calc R
C31 C 0.0974(3) 0.5420(6) 0.2446(3) 0.0333(15) Uani 1 1 d .
H31A H 0.0971 0.5247 0.2102 0.040 Uiso 1 1 calc R
H31B H 0.0770 0.4901 0.2520 0.040 Uiso 1 1 calc R
C32 C -0.1730(3) 0.4240(7) 0.1999(3) 0.050(2) Uani 1 1 d .
H32A H -0.1668 0.3931 0.2344 0.060 Uiso 1 1 calc R
H32B H -0.2104 0.4237 0.1768 0.060 Uiso 1 1 calc R
C33 C -0.1471(4) 0.3569(7) 0.1734(4) 0.067(3) Uani 1 1 d .
H33A H -0.1617 0.2887 0.1676 0.100 Uiso 1 1 calc R
H33B H -0.1103 0.3534 0.1968 0.100 Uiso 1 1 calc R
H33C H -0.1531 0.3865 0.1391 0.100 Uiso 1 1 calc R
C34 C -0.0274(3) 0.5180(6) 0.1502(3) 0.0392(17) Uani 1 1 d .
C35 C -0.0391(4) 0.4116(7) 0.1254(3) 0.056(2) Uani 1 1 d .
H35A H -0.0473 0.3659 0.1484 0.067 Uiso 1 1 calc R
H35B H -0.0085 0.3846 0.1233 0.067 Uiso 1 1 calc R
C36 C -0.0854(4) 0.4146(9) 0.0678(4) 0.075(3) Uani 1 1 d .
H36A H -0.0937 0.3457 0.0537 0.113 Uiso 1 1 calc R
H36B H -0.0763 0.4555 0.0443 0.113 Uiso 1 1 calc R
H36C H -0.1152 0.4445 0.0697 0.113 Uiso 1 1 calc R
C37 C -0.0587(3) 0.9802(6) 0.1481(3) 0.0370(16) Uani 1 1 d .
C38 C -0.0751(4) 1.0888(7) 0.1280(4) 0.060(2) Uani 1 1 d .
H38A H -0.0858 1.1225 0.1529 0.072 Uiso 1 1 calc R
H38B H -0.0448 1.1254 0.1303 0.072 Uiso 1 1 calc R
C39 C -0.1179(4) 1.1015(9) 0.0717(5) 0.080(3) Uani 1 1 d .
H39A H -0.1204 1.1727 0.0611 0.120 Uiso 1 1 calc R
H39B H -0.1503 1.0799 0.0706 0.120 Uiso 1 1 calc R
H39C H -0.1106 1.0601 0.0470 0.120 Uiso 1 1 calc R
Cl1 Cl 0.18922(9) 0.2953(2) 0.17964(9) 0.0621(6) Uani 1 1 d .
O15 O 0.1962(5) 0.3929(8) 0.1637(5) 0.148(5) Uani 1 1 d .
O16 O 0.1400(3) 0.2810(9) 0.1809(4) 0.106(3) Uani 1 1 d .
O17 O 0.1890(5) 0.2204(8) 0.1420(4) 0.119(4) Uani 1 1 d .
O18 O 0.2307(3) 0.2746(6) 0.2319(3) 0.0690(19) Uani 1 1 d .
O19A O 0.1884(4) 0.0394(8) 0.0854(4) 0.040(2) Uiso 0.50 1 d P
O19B O 0.1585(6) 0.0491(12) 0.0802(6) 0.072(4) Uiso 0.50 1 d P

loop_
_atom_site_aniso_label
_atom_site_aniso_U_11
_atom_site_aniso_U_22
_atom_site_aniso_U_33
_atom_site_aniso_U_23
_atom_site_aniso_U_13
_atom_site_aniso_U_12
Mn1 0.0185(5) 0.0483(7) 0.0174(5) -0.0042(4) 0.0105(4) -0.0050(4)
Mn2 0.0180(5) 0.0511(7) 0.0135(5) 0.0005(4) 0.0074(4) -0.0059(4)
Mn3 0.0194(6) 0.0401(8) 0.0139(6) 0.000 0.0081(5) 0.000
Mn4 0.0230(7) 0.0390(8) 0.0169(6) 0.000 0.0099(5) 0.000
O1 0.029(2) 0.059(3) 0.024(2) -0.009(2) 0.017(2) -0.005(2)
O2 0.025(2) 0.044(3) 0.027(2) -0.0057(19) 0.0155(19) -0.0078(19)
O4 0.091(5) 0.098(6) 0.081(5) -0.034(5) 0.049(5) -0.012(4)
O5 0.024(2) 0.053(3) 0.016(2) -0.0001(19) 0.0095(18) -0.007(2)
O6 0.022(2) 0.057(3) 0.016(2) 0.000(2) 0.0095(17) -0.006(2)
O7 0.069(5) 0.119(7) 0.074(5) 0.018(5) 0.023(4) -0.013(5)
O9 0.021(2) 0.043(3) 0.022(2) -0.0038(18) 0.0122(18) 0.0011(18)
O10 0.030(2) 0.048(3) 0.021(2) -0.0039(19) 0.0118(19) -0.004(2)
O11 0.036(3) 0.053(3) 0.023(2) -0.005(2) 0.016(2) -0.004(2)
O12 0.018(2) 0.041(3) 0.017(2) 0.0010(17) 0.0083(17) -0.0020(16)
O13 0.038(3) 0.045(3) 0.026(3) 0.004(2) 0.015(2) 0.001(2)
O14 0.026(2) 0.059(3) 0.025(2) 0.008(2) 0.010(2) 0.002(2)
O20 0.062(4) 0.081(5) 0.048(3) 0.008(3) 0.020(3) -0.011(3)
O23 0.025(2) 0.061(3) 0.033(3) -0.003(2) 0.014(2) -0.003(2)
N1 0.021(3) 0.054(4) 0.020(3) -0.003(2) 0.007(2) -0.008(2)
N2 0.025(3) 0.065(4) 0.018(3) 0.000(2) 0.010(2) -0.010(3)
N3 0.025(3) 0.050(3) 0.023(3) -0.001(2) 0.013(2) -0.008(2)
C1 0.022(3) 0.071(5) 0.022(3) -0.006(3) 0.009(3) -0.005(3)
C2 0.041(4) 0.079(6) 0.040(4) -0.024(4) 0.027(4) -0.012(4)
C3 0.048(5) 0.092(7) 0.040(4) -0.021(4) 0.030(4) -0.005(5)
C4 0.033(4) 0.097(7) 0.031(4) -0.013(4) 0.019(3) -0.006(4)
C5 0.031(4) 0.089(6) 0.032(4) -0.009(4) 0.019(3) -0.013(4)
C6 0.026(3) 0.079(6) 0.023(3) -0.008(3) 0.015(3) -0.008(3)
C7 0.051(5) 0.120(8) 0.051(5) -0.015(6) 0.038(5) -0.011(5)
C8 0.084(7) 0.096(8) 0.078(7) -0.040(6) 0.057(6) -0.019(6)
C9 0.027(3) 0.072(5) 0.027(3) -0.006(3) 0.012(3) -0.019(3)
C10 0.029(3) 0.056(4) 0.032(4) -0.005(3) 0.018(3) -0.010(3)
C11 0.037(4) 0.049(4) 0.027(3) -0.011(3) 0.014(3) -0.015(3)
C12 0.039(4) 0.056(5) 0.040(4) 0.000(3) 0.021(3) -0.009(3)
C13 0.039(4) 0.056(5) 0.036(4) 0.000(3) 0.016(3) -0.015(3)
C14 0.065(6) 0.066(6) 0.049(5) -0.006(4) 0.023(4) -0.022(5)
C15 0.019(3) 0.042(4) 0.019(3) -0.002(3) 0.006(2) 0.001(3)
C16 0.024(3) 0.042(4) 0.021(3) 0.001(3) 0.010(3) 0.000(3)
C17 0.028(3) 0.046(4) 0.022(3) -0.001(3) 0.011(3) 0.006(3)
C18 0.024(3) 0.048(4) 0.020(3) -0.005(3) 0.005(3) -0.001(3)
C19 0.023(3) 0.047(4) 0.029(3) -0.007(3) 0.008(3) -0.007(3)
C20 0.022(3) 0.044(4) 0.022(3) 0.000(3) 0.009(3) -0.002(3)
C21 0.027(3) 0.069(5) 0.024(3) -0.006(3) 0.001(3) -0.005(3)
C22 0.031(4) 0.063(5) 0.014(3) -0.002(3) 0.010(3) -0.002(3)
C23 0.034(4) 0.133(9) 0.021(4) -0.002(4) 0.017(3) -0.032(5)
C25 0.059(8) 0.201(19) 0.30(3) 0.18(2) 0.080(12) 0.034(10)
C27 0.084(8) 0.177(14) 0.050(6) -0.007(8) 0.041(6) -0.019(9)
C28 0.023(3) 0.052(4) 0.028(3) -0.002(3) 0.011(3) -0.010(3)
C29 0.033(4) 0.051(4) 0.024(3) 0.003(3) 0.014(3) -0.012(3)
C30 0.025(3) 0.079(6) 0.024(3) -0.005(3) 0.012(3) 0.010(3)
C31 0.034(3) 0.045(4) 0.026(3) -0.005(3) 0.018(3) 0.004(3)
C32 0.052(5) 0.061(5) 0.037(4) 0.006(4) 0.020(4) -0.023(4)
C33 0.085(7) 0.051(5) 0.057(6) -0.008(4) 0.026(5) -0.019(5)
C34 0.032(4) 0.056(5) 0.029(4) -0.007(3) 0.012(3) 0.001(3)
C35 0.076(6) 0.056(5) 0.041(4) -0.014(4) 0.030(4) -0.010(4)
C36 0.082(7) 0.075(7) 0.051(6) -0.012(5) 0.015(5) -0.019(6)
C37 0.031(3) 0.051(4) 0.033(4) 0.011(3) 0.018(3) 0.001(3)
C38 0.067(6) 0.058(5) 0.054(5) 0.017(4) 0.027(5) 0.001(4)
C39 0.052(6) 0.076(7) 0.099(8) 0.034(6) 0.022(6) 0.007(5)
Cl1 0.0577(13) 0.0796(16) 0.0479(12) 0.0010(11) 0.0230(10) 0.0056(11)
O15 0.150(10) 0.089(7) 0.121(8) 0.031(6) -0.012(7) -0.036(7)
O16 0.059(5) 0.183(10) 0.069(5) -0.001(6) 0.023(4) 0.014(5)
O17 0.179(11) 0.115(7) 0.060(5) -0.008(5) 0.051(6) 0.036(7)
O18 0.046(4) 0.101(5) 0.058(4) -0.006(4) 0.020(3) 0.012(3)

loop_
_atom_type_symbol
_atom_type_description
_atom_type_scat_dispersion_real
_atom_type_scat_dispersion_imag
_atom_type_scat_source
C C 0.0030 0.0020 'International Tables Vol C Tables 4.2.6.8 and 6.1.1.4'
H H 0.0000 0.0000 'International Tables Vol C Tables 4.2.6.8 and 6.1.1.4'
Cl Cl 0.1480 0.1590 'International Tables Vol C Tables 4.2.6.8 and 6.1.1.4'
Mn Mn 0.3370 0.7280 'International Tables Vol C Tables 4.2.6.8 and 6.1.1.4'
N N 0.0060 0.0030 'International Tables Vol C Tables 4.2.6.8 and 6.1.1.4'
O O 0.0110 0.0060 'International Tables Vol C Tables 4.2.6.8 and 6.1.1.4'

loop_
_geom_angle_atom_site_label_1
_geom_angle_atom_site_label_2
_geom_angle_atom_site_label_3
_geom_angle
_geom_angle_site_symmetry_1
_geom_angle_site_symmetry_3
O2 Mn1 O1 173.5(2) . .
O2 Mn1 O9 93.5(2) . .
O1 Mn1 O9 93.0(2) . .
O2 Mn1 N1 82.7(2) . .
O1 Mn1 N1 91.2(2) . .
O9 Mn1 N1 160.6(2) . .
O2 Mn1 O6 90.14(19) . .
O1 Mn1 O6 87.86(19) . .
O9 Mn1 O6 108.47(17) . .
N1 Mn1 O6 90.57(19) . .
O2 Mn1 O23 99.29(19) . .
O1 Mn1 O23 81.62(19) . .
O9 Mn1 O23 81.50(18) . .
N1 Mn1 O23 80.4(2) . .
O6 Mn1 O23 165.95(16) . .
O6 Mn2 O12 93.44(18) . .
O6 Mn2 O5 173.01(19) . .
O12 Mn2 O5 92.27(18) . .
O6 Mn2 N2 83.5(2) . .
O12 Mn2 N2 176.2(2) . .
O5 Mn2 N2 91.0(2) . .
O6 Mn2 O11 89.9(2) . .
O12 Mn2 O11 92.90(17) . .
O5 Mn2 O11 85.76(19) . .
N2 Mn2 O11 89.3(2) . .
O6 Mn2 O14 94.0(2) . .
O12 Mn2 O14 91.42(18) . .
O5 Mn2 O14 89.90(19) . .
N2 Mn2 O14 86.7(2) . .
O11 Mn2 O14 173.99(18) . .
O6 Mn2 H12 118.5 . .
O12 Mn2 H12 26.6 . .
O5 Mn2 H12 67.8 . .
N2 Mn2 H12 155.4 . .
O11 Mn2 H12 100.9 . .
O14 Mn2 H12 81.2 . .
O12 Mn3 O12 82.6(3) 2 .
O12 Mn3 O10 175.91(18) 2 .
O12 Mn3 O10 96.41(18) . .
O12 Mn3 O10 96.41(18) 2 2
O12 Mn3 O10 175.91(18) . 2
O10 Mn3 O10 84.8(3) . 2
O12 Mn3 O9 94.21(17) 2 .
O12 Mn3 O9 86.55(17) . .
O10 Mn3 O9 89.70(17) . .
O10 Mn3 O9 89.56(17) 2 .
O12 Mn3 O9 86.55(17) 2 2
O12 Mn3 O9 94.21(17) . 2
O10 Mn3 O9 89.56(17) . 2
O10 Mn3 O9 89.70(17) 2 2
O9 Mn3 O9 179.0(2) . 2
O12 Mn3 Mn4 41.32(13) 2 .
O12 Mn3 Mn4 41.32(13) . .
O10 Mn3 Mn4 137.59(14) . .
O10 Mn3 Mn4 137.59(14) 2 .
O9 Mn3 Mn4 90.51(12) . .
O9 Mn3 Mn4 90.51(12) 2 .
O12 Mn3 H12 85.4 2 .
O12 Mn3 H12 26.7 . .
O10 Mn3 H12 92.0 . .
O10 Mn3 H12 157.3 2 .
O9 Mn3 H12 112.9 . .
O9 Mn3 H12 67.8 2 .
Mn4 Mn3 H12 49.6 . .
O12 Mn4 O12 82.6(3) . 2
O12 Mn4 O13 177.75(19) . 2
O12 Mn4 O13 97.34(19) 2 2
O12 Mn4 O13 97.34(19) . .
O12 Mn4 O13 177.75(19) 2 .
O13 Mn4 O13 82.9(3) 2 .
O12 Mn4 O2 86.96(17) . .
O12 Mn4 O2 90.40(18) 2 .
O13 Mn4 O2 90.79(18) 2 .
O13 Mn4 O2 91.83(18) . .
O12 Mn4 O2 90.40(18) . 2
O12 Mn4 O2 86.96(17) 2 2
O13 Mn4 O2 91.83(18) 2 2
O13 Mn4 O2 90.79(18) . 2
O2 Mn4 O2 176.5(2) . 2
O12 Mn4 Mn3 41.28(13) . .
O12 Mn4 Mn3 41.28(13) 2 .
O13 Mn4 Mn3 138.57(14) 2 .
O13 Mn4 Mn3 138.57(14) . .
O2 Mn4 Mn3 88.25(12) . .
O2 Mn4 Mn3 88.25(12) 2 .
O12 Mn4 H12 26.7 . .
O12 Mn4 H12 85.3 2 .
O13 Mn4 H12 155.5 2 .
O13 Mn4 H12 93.6 . .
O2 Mn4 H12 113.6 . .
O2 Mn4 H12 63.9 2 .
Mn3 Mn4 H12 49.5 . .
C1 O1 Mn1 130.6(5) . .
C11 O2 Mn1 112.0(4) . .
C11 O2 Mn4 124.8(4) . .
Mn1 O2 Mn4 122.8(2) . .
C15 O5 Mn2 129.9(4) . .
C24A O6 Mn2 112.1(5) . .
C24A O6 Mn1 116.3(5) . .
Mn2 O6 Mn1 117.5(2) . .
C25 O7 H7 107.7 . .
C31 O9 Mn1 119.8(4) . .
C31 O9 Mn3 116.1(4) . .
Mn1 O9 Mn3 121.4(2) . .
C34 O10 Mn3 129.5(5) . .
C34 O11 Mn2 123.8(4) . .
Mn3 O12 Mn4 97.41(19) . .
Mn3 O12 Mn2 130.4(2) . .
Mn4 O12 Mn2 130.8(2) . .
Mn3 O12 H12 93.8 . .
Mn4 O12 H12 93.8 . .
Mn2 O12 H12 93.8 . .
C37 O13 Mn4 135.3(5) . .
C37 O14 Mn2 127.3(4) . .
C12 O20 H20 109.2 . .
C30 O23 Mn1 116.7(4) . .
C30 O23 H23 121.6 . .
Mn1 O23 H23 121.7 . .
C9 N1 C10 120.4(6) . .
C9 N1 Mn1 126.1(5) . .
C10 N1 Mn1 113.4(4) . .
C22 N2 C23 120.2(6) . .
C22 N2 Mn2 126.3(5) . .
C23 N2 Mn2 113.3(4) . .
C28 N3 C29 123.7(5) . .
O1 C1 C6 123.5(7) . .
O1 C1 C2 119.0(7) . .
C6 C1 C2 117.5(6) . .
C3 C2 C1 120.6(8) . .
C3 C2 C8 120.2(8) . .
C1 C2 C8 119.0(7) . .
C4 C3 C2 122.8(8) . .
C4 C3 H3 118.6 . .
C2 C3 H3 118.6 . .
C3 C4 C5 117.5(7) . .
C3 C4 C7 122.2(8) . .
C5 C4 C7 120.3(9) . .
C4 C5 C6 122.1(8) . .
C4 C5 H5 119.0 . .
C6 C5 H5 119.0 . .
C1 C6 C5 119.3(7) . .
C1 C6 C9 123.8(6) . .
C5 C6 C9 116.8(7) . .
C4 C7 H7A 109.5 . .
C4 C7 H7B 109.5 . .
H7A C7 H7B 109.5 . .
C4 C7 H7C 109.5 . .
H7A C7 H7C 109.5 . .
H7B C7 H7C 109.5 . .
O4 C8 C2 121.5(9) . .
O4 C8 H8 119.2 . .
C2 C8 H8 119.2 . .
N1 C9 C6 124.5(7) . .
N1 C9 H9 117.7 . .
C6 C9 H9 117.7 . .
N1 C10 C12 107.7(6) . .
N1 C10 C13 112.2(6) . .
C12 C10 C13 113.6(6) . .
N1 C10 C11 103.8(6) . .
C12 C10 C11 109.2(6) . .
C13 C10 C11 109.8(6) . .
O2 C11 C10 109.6(5) . .
O2 C11 H11A 109.8 . .
C10 C11 H11A 109.8 . .
O2 C11 H11B 109.8 . .
C10 C11 H11B 109.8 . .
H11A C11 H11B 108.2 . .
O20 C12 C10 114.4(6) . .
O20 C12 H12A 108.7 . .
C10 C12 H12A 108.7 . .
O20 C12 H12B 108.7 . .
C10 C12 H12B 108.7 . .
H12A C12 H12B 107.6 . .
C14 C13 C10 113.8(7) . .
C14 C13 H13A 108.8 . .
C10 C13 H13A 108.8 . .
C14 C13 H13B 108.8 . .
C10 C13 H13B 108.8 . .
H13A C13 H13B 107.7 . .
C13 C14 H14A 109.5 . .
C13 C14 H14B 109.5 . .
H14A C14 H14B 109.5 . .
C13 C14 H14C 109.5 . .
H14A C14 H14C 109.5 . .
H14B C14 H14C 109.5 . .
O5 C15 C20 118.6(5) . .
O5 C15 C16 123.6(6) . .
C20 C15 C16 117.8(5) . .
C17 C16 C15 119.5(6) . .
C17 C16 C22 116.8(6) . .
C15 C16 C22 123.6(6) . .
C18 C17 C16 123.3(6) . .
C18 C17 H17 118.4 . .
C16 C17 H17 118.4 . .
C17 C18 C19 117.4(6) . .
C17 C18 C21 120.1(6) . .
C19 C18 C21 122.4(6) . .
C18 C19 C20 121.5(6) . .
C18 C19 H19 119.3 . .
C20 C19 H19 119.3 . .
C15 C20 C28 122.4(6) . .
C15 C20 C19 120.3(6) . .
C28 C20 C19 117.2(6) . .
C18 C21 H21A 109.5 . .
C18 C21 H21B 109.5 . .
H21A C21 H21B 109.5 . .
C18 C21 H21C 109.5 . .
H21A C21 H21C 109.5 . .
H21B C21 H21C 109.5 . .
N2 C22 C16 125.3(6) . .
N2 C22 H22 117.4 . .
C16 C22 H22 117.4 . .
C24A C23 C26 121.5(10) . .
C24A C23 N2 105.0(7) . .
C26 C23 N2 114.0(8) . .
C24A C23 C25 104.4(11) . .
C26 C23 C25 105.0(12) . .
N2 C23 C25 105.5(9) . .
O6 C24A C23 118.4(8) . .
O6 C24A H24A 107.7 . .
C23 C24A H24A 107.7 . .
O6 C24A H24B 107.7 . .
C23 C24A H24B 107.7 . .
H24A C24A H24B 107.1 . .
O7 C25 C23 119.9(18) . .
O7 C25 H25A 107.3 . .
C23 C25 H25A 107.3 . .
O7 C25 H25B 107.3 . .
C23 C25 H25B 107.3 . .
H25A C25 H25B 106.9 . .
C23 C26 C27 113.5(10) . .
C23 C26 H26A 108.9 . .
C27 C26 H26A 108.9 . .
C23 C26 H26B 108.9 . .
C27 C26 H26B 108.9 . .
H26A C26 H26B 107.7 . .
C26 C27 H27A 109.5 . .
C26 C27 H27B 109.5 . .
H27A C27 H27B 109.5 . .
C26 C27 H27C 109.5 . .
H27A C27 H27C 109.5 . .
H27B C27 H27C 109.5 . .
N3 C28 C20 125.8(6) . .
N3 C28 H28 117.1 . .
C20 C28 H28 117.1 . .
N3 C29 C30 107.5(6) . 2
N3 C29 C31 106.9(5) . 2
C30 C29 C31 112.8(6) 2 2
N3 C29 C32 111.4(6) . .
C30 C29 C32 108.5(6) 2 .
C31 C29 C32 109.7(6) 2 .
O23 C30 C29 110.1(5) . 2
O23 C30 H30A 109.6 . .
C29 C30 H30A 109.6 2 .
O23 C30 H30B 109.6 . .
C29 C30 H30B 109.6 2 .
H30A C30 H30B 108.2 . .
O9 C31 C29 113.6(6) . 2
O9 C31 H31A 108.9 . .
C29 C31 H31A 108.9 2 .
O9 C31 H31B 108.9 . .
C29 C31 H31B 108.9 2 .
H31A C31 H31B 107.7 . .
C33 C32 C29 114.8(6) . .
C33 C32 H32A 108.6 . .
C29 C32 H32A 108.6 . .
C33 C32 H32B 108.6 . .
C29 C32 H32B 108.6 . .
H32A C32 H32B 107.5 . .
C32 C33 H33A 109.5 . .
C32 C33 H33B 109.5 . .
H33A C33 H33B 109.5 . .
C32 C33 H33C 109.5 . .
H33A C33 H33C 109.5 . .
H33B C33 H33C 109.5 . .
O11 C34 O10 125.0(7) . .
O11 C34 C35 118.3(6) . .
O10 C34 C35 116.7(7) . .
C34 C35 C36 110.8(8) . .
C34 C35 H35A 109.5 . .
C36 C35 H35A 109.5 . .
C34 C35 H35B 109.5 . .
C36 C35 H35B 109.5 . .
H35A C35 H35B 108.1 . .
C35 C36 H36A 109.5 . .
C35 C36 H36B 109.5 . .
H36A C36 H36B 109.5 . .
C35 C36 H36C 109.5 . .
H36A C36 H36C 109.5 . .
H36B C36 H36C 109.5 . .
O14 C37 O13 124.9(7) . .
O14 C37 C38 119.4(7) . .
O13 C37 C38 115.7(7) . .
C39 C38 C37 117.3(9) . .
C39 C38 H38A 108.0 . .
C37 C38 H38A 108.0 . .
C39 C38 H38B 108.0 . .
C37 C38 H38B 108.0 . .
H38A C38 H38B 107.2 . .
C38 C39 H39A 109.5 . .
C38 C39 H39B 109.5 . .
H39A C39 H39B 109.5 . .
C38 C39 H39C 109.5 . .
H39A C39 H39C 109.5 . .
H39B C39 H39C 109.5 . .
O15 Cl1 O17 110.4(8) . .
O15 Cl1 O18 108.6(6) . .
O17 Cl1 O18 109.6(6) . .
O15 Cl1 O16 114.1(8) . .
O17 Cl1 O16 104.4(7) . .
O18 Cl1 O16 109.7(5) . .

loop_
_geom_bond_atom_site_label_1
_geom_bond_atom_site_label_2
_geom_bond_distance
_geom_bond_site_symmetry_2
Mn1 O2 1.882(4) .
Mn1 O1 1.892(5) .
Mn1 O9 1.928(5) .
Mn1 N1 2.016(6) .
Mn1 O6 2.221(4) .
Mn1 O23 2.420(5) .
Mn2 O6 1.876(4) .
Mn2 O12 1.885(4) .
Mn2 O5 1.931(4) .
Mn2 N2 2.007(6) .
Mn2 O11 2.194(5) .
Mn2 O14 2.214(5) .
Mn2 H12 2.1815 .
Mn3 O12 1.876(4) 2
Mn3 O12 1.876(4) .
Mn3 O10 1.957(5) .
Mn3 O10 1.957(5) 2
Mn3 O9 2.250(4) .
Mn3 O9 2.250(4) 2
Mn3 Mn4 2.820(2) .
Mn3 H12 2.1736 .
Mn4 O12 1.878(4) .
Mn4 O12 1.878(4) 2
Mn4 O13 1.959(5) 2
Mn4 O13 1.959(5) .
Mn4 O2 2.242(4) .
Mn4 O2 2.242(4) 2
Mn4 H12 2.1749 .
O1 C1 1.321(8) .
O2 C11 1.411(8) .
O4 C8 1.266(11) .
O5 C15 1.306(7) .
O6 C24A 1.414(11) .
O7 C25 1.390(17) .
O7 H7 0.8197 .
O9 C31 1.413(8) .
O10 C34 1.295(8) .
O11 C34 1.245(9) .
O12 H12 0.9800 .
O13 C37 1.259(8) .
O14 C37 1.254(9) .
O20 C12 1.428(9) .
O20 H20 0.8201 .
O23 C30 1.416(10) .
O23 H23 0.9300 .
N1 C9 1.292(9) .
N1 C10 1.479(10) .
N2 C22 1.289(9) .
N2 C23 1.494(9) .
N3 C28 1.304(8) .
N3 C29 1.478(8) .
C1 C6 1.399(11) .
C1 C2 1.403(11) .
C2 C3 1.395(11) .
C2 C8 1.463(14) .
C3 C4 1.350(14) .
C3 H3 0.9300 .
C4 C5 1.381(13) .
C4 C7 1.508(11) .
C5 C6 1.425(10) .
C5 H5 0.9300 .
C6 C9 1.459(11) .
C7 H7A 0.9600 .
C7 H7B 0.9600 .
C7 H7C 0.9600 .
C8 H8 0.9300 .
C9 H9 0.9300 .
C10 C12 1.528(11) .
C10 C13 1.543(10) .
C10 C11 1.548(9) .
C11 H11A 0.9700 .
C11 H11B 0.9700 .
C12 H12A 0.9700 .
C12 H12B 0.9700 .
C13 C14 1.508(12) .
C13 H13A 0.9700 .
C13 H13B 0.9700 .
C14 H14A 0.9600 .
C14 H14B 0.9600 .
C14 H14C 0.9600 .
C15 C20 1.411(9) .
C15 C16 1.416(9) .
C16 C17 1.401(9) .
C16 C22 1.445(9) .
C17 C18 1.384(9) .
C17 H17 0.9300 .
C18 C19 1.384(9) .
C18 C21 1.504(9) .
C19 C20 1.424(9) .
C19 H19 0.9300 .
C20 C28 1.417(9) .
C21 H21A 0.9600 .
C21 H21B 0.9600 .
C21 H21C 0.9600 .
C22 H22 0.9300 .
C23 C24A 1.424(13) .
C23 C26 1.474(15) .
C23 C25 1.58(2) .
C24A H24A 0.9700 .
C24A H24B 0.9700 .
C25 H25A 0.9700 .
C25 H25B 0.9700 .
C26 C27 1.555(17) .
C26 H26A 0.9700 .
C26 H26B 0.9700 .
C27 H27A 0.9600 .
C27 H27B 0.9600 .
C27 H27C 0.9600 .
C28 H28 0.9300 .
C29 C30 1.523(11) 2
C29 C31 1.538(9) 2
C29 C32 1.555(11) .
C30 C29 1.523(11) 2
C30 H30A 0.9700 .
C30 H30B 0.9700 .
C31 C29 1.538(9) 2
C31 H31A 0.9700 .
C31 H31B 0.9700 .
C32 C33 1.524(14) .
C32 H32A 0.9700 .
C32 H32B 0.9700 .
C33 H33A 0.9600 .
C33 H33B 0.9600 .
C33 H33C 0.9600 .
C34 C35 1.507(11) .
C35 C36 1.543(13) .
C35 H35A 0.9700 .
C35 H35B 0.9700 .
C36 H36A 0.9600 .
C36 H36B 0.9600 .
C36 H36C 0.9600 .
C37 C38 1.508(11) .
C38 C39 1.492(14) .
C38 H38A 0.9700 .
C38 H38B 0.9700 .
C39 H39A 0.9600 .
C39 H39B 0.9600 .
C39 H39C 0.9600 .
Cl1 O15 1.382(10) .
Cl1 O17 1.416(9) .
Cl1 O18 1.419(7) .
Cl1 O16 1.442(9) .
O19A O19B 0.816(15) .
